data_4333210
loop_
_publ_author_name
'Gaess, Daniel'
'Harms, Klaus'
'Pokoj, Michael'
'Stolz, Wolfgang'
'Sundermeyer, J\"org'

_publ_section_title
;
 Volatile Imido&#x2212;Hydrazido Compounds of the Refractory Metals
 Niobium, Tantalum, Molybdenum, and Tungsten
;
_journal_issue 16
_journal_name_full 'Inorganic Chemistry'
_journal_page_first 6688
_journal_page_last 6701
_journal_paper_doi 10.1021/ic062435e
_journal_volume 46
_journal_year 2007
_chemical_formula_moiety 'C10 H30 Cl3 N4 Si2 Ta'
_chemical_formula_sum 'C10 H30 Cl3 N4 Si2 Ta'
_chemical_formula_weight 549.86
_chemical_name_systematic
;

 ?

;
_space_group_IT_number 14
_symmetry_cell_setting monoclinic
_symmetry_space_group_name_Hall '-P 2yn'
_symmetry_space_group_name_H-M 'P 1 21/n 1'
_atom_sites_solution_hydrogens geom
_atom_sites_solution_primary direct
_atom_sites_solution_secondary difmap
_audit_creation_method SHELXL-97
_cell_angle_alpha 90.00
_cell_angle_beta 106.432(4)
_cell_angle_gamma 90.00
_cell_formula_units_Z 8
_cell_length_a 20.6186(11)
_cell_length_b 10.3248(5)
_cell_length_c 20.6359(13)
_cell_measurement_reflns_used 30086
_cell_measurement_temperature 193(2)
_cell_measurement_theta_max 26
_cell_measurement_theta_min 1.6
_cell_volume 4213.6(4)
_computing_cell_refinement 'STOE XAREA'
_computing_data_collection 'STOE XAREA'
_computing_data_reduction 'STOE XAREA'
_computing_molecular_graphics 'DIAMOND 3.1'
_computing_publication_material 'WinGX publication routines (Farrugia, 1999)'
_computing_structure_refinement 'SHELXL-97 (Sheldrick, 1997)'
_computing_structure_solution 'SIR92 (Giacovazzo et al, 1992)'
_diffrn_ambient_temperature 193(2)
_diffrn_detector_area_resol_mean 6.67
_diffrn_measured_fraction_theta_full 0.998
_diffrn_measured_fraction_theta_max 0.990
_diffrn_measurement_device_type 'STOE IPDS 2'
_diffrn_measurement_method 'rotation method'
_diffrn_radiation_monochromator graphite
_diffrn_radiation_source 'fine-focus sealed tube'
_diffrn_radiation_type MoK\a
_diffrn_radiation_wavelength 0.71073
_diffrn_reflns_av_R_equivalents 0.0439
_diffrn_reflns_av_sigmaI/netI 0.0383
_diffrn_reflns_limit_h_max 25
_diffrn_reflns_limit_h_min -23
_diffrn_reflns_limit_k_max 12
_diffrn_reflns_limit_k_min -12
_diffrn_reflns_limit_l_max 25
_diffrn_reflns_limit_l_min -25
_diffrn_reflns_number 29042
_diffrn_reflns_theta_full 25.00
_diffrn_reflns_theta_max 26.15
_diffrn_reflns_theta_min 1.65
_exptl_absorpt_coefficient_mu 5.708
_exptl_absorpt_correction_T_max 0.7872
_exptl_absorpt_correction_T_min 0.4931
_exptl_absorpt_correction_type integration
_exptl_crystal_colour colourless
_exptl_crystal_density_diffrn 1.734
_exptl_crystal_density_method 'not measured'
_exptl_crystal_description prism
_exptl_crystal_F_000 2160
_exptl_crystal_size_max 0.18
_exptl_crystal_size_mid 0.07
_exptl_crystal_size_min 0.05
_refine_diff_density_max 2.047
_refine_diff_density_min -1.266
_refine_diff_density_rms 0.128
_refine_ls_extinction_method none
_refine_ls_goodness_of_fit_ref 0.986
_refine_ls_hydrogen_treatment noref
_refine_ls_matrix_type full
_refine_ls_number_parameters 382
_refine_ls_number_reflns 8338
_refine_ls_number_restraints 42
_refine_ls_restrained_S_all 0.991
_refine_ls_R_factor_all 0.0385
_refine_ls_R_factor_gt 0.0286
_refine_ls_shift/su_max 0.001
_refine_ls_shift/su_mean 0.000
_refine_ls_structure_factor_coef Fsqd
_refine_ls_weighting_details 'calc w=1/[\s^2^(Fo^2^)+(0.0338P)^2^+0.0000P] where P=(Fo^2^+2Fc^2^)/3'
_refine_ls_weighting_scheme calc
_refine_ls_wR_factor_gt 0.0571
_refine_ls_wR_factor_ref 0.0595
_reflns_number_gt 6976
_reflns_number_total 8338
_reflns_threshold_expression >2sigma(I)
_cod_data_source_file ic062435esup1.cif
_cod_data_source_block compound_1
_cod_original_sg_symbol_H-M 'P 21/n'
_cod_database_code 4333210

loop_
_symmetry_equiv_pos_as_xyz
'x, y, z'
'-x+1/2, y+1/2, -z+1/2'
'-x, -y, -z'
'x-1/2, -y-1/2, z-1/2'

loop_
_atom_site_label
_atom_site_type_symbol
_atom_site_fract_x
_atom_site_fract_y
_atom_site_fract_z
_atom_site_U_iso_or_equiv
_atom_site_adp_type
_atom_site_occupancy
_atom_site_symmetry_multiplicity
_atom_site_calc_flag
_atom_site_refinement_flags
C1 C 0.5533(6) 0.3196(11) 0.2701(6) 0.068(3) Uani 1 1 d .
H1A H 0.5949 0.3520 0.3019 0.103 Uiso 1 1 calc R
H1B H 0.5645 0.2503 0.2426 0.103 Uiso 1 1 calc R
H1C H 0.5232 0.2856 0.2952 0.103 Uiso 1 1 calc R
C2 C 0.4354(5) 0.3911(10) 0.1497(5) 0.059(2) Uani 1 1 d .
H2A H 0.4238 0.4505 0.1111 0.088 Uiso 1 1 calc R
H2B H 0.3973 0.3848 0.1692 0.088 Uiso 1 1 calc R
H2C H 0.4454 0.3053 0.1347 0.088 Uiso 1 1 calc R
C3 C 0.4844(5) 0.5812(10) 0.2640(5) 0.051(2) Uani 1 1 d .
H3A H 0.5196 0.6479 0.2762 0.076 Uiso 1 1 calc R
H3B H 0.4775 0.5437 0.3052 0.076 Uiso 1 1 calc R
H3C H 0.4421 0.6202 0.2369 0.076 Uiso 1 1 calc R
C4 C 0.6634(4) 0.3776(8) 0.1847(5) 0.047(2) Uani 1 1 d .
H4A H 0.6795 0.4114 0.2309 0.070 Uiso 1 1 calc R
H4B H 0.7016 0.3694 0.1655 0.070 Uiso 1 1 calc R
H4C H 0.6426 0.2924 0.1855 0.070 Uiso 1 1 calc R
C5 C 0.5777(4) 0.4051(8) 0.0784(4) 0.0449(19) Uani 1 1 d .
H5A H 0.5387 0.4577 0.0546 0.067 Uiso 1 1 calc R
H5B H 0.5623 0.3188 0.0872 0.067 Uiso 1 1 calc R
H5C H 0.6089 0.3973 0.0504 0.067 Uiso 1 1 calc R
C6 C 0.4755(6) 1.0329(12) 0.0923(7) 0.088(4) Uani 1 1 d .
H6A H 0.5041 1.1013 0.1186 0.132 Uiso 1 1 calc R
H6B H 0.4286 1.0631 0.0769 0.132 Uiso 1 1 calc R
H6C H 0.4914 1.0114 0.0531 0.132 Uiso 1 1 calc R
C7 C 0.4575(5) 0.9376(11) 0.2227(6) 0.068(3) Uani 1 1 d .
H7A H 0.4655 0.8651 0.2547 0.102 Uiso 1 1 calc R
H7B H 0.4096 0.9619 0.2107 0.102 Uiso 1 1 calc R
H7C H 0.4853 1.0117 0.2437 0.102 Uiso 1 1 calc R
C8 C 0.4247(6) 0.7608(10) 0.0953(7) 0.053(3) Uani 1 1 d .
H8A H 0.4496 0.7116 0.0694 0.080 Uiso 1 1 calc R
H8B H 0.3849 0.8011 0.0642 0.080 Uiso 1 1 calc R
H8C H 0.4102 0.7022 0.1259 0.080 Uiso 1 1 calc R
C9 C 0.6407(5) 0.9428(8) 0.2556(5) 0.058(3) Uani 1 1 d .
H9A H 0.6142 1.0228 0.2503 0.086 Uiso 1 1 calc R
H9B H 0.6889 0.9635 0.2726 0.086 Uiso 1 1 calc R
H9C H 0.6277 0.8855 0.2876 0.086 Uiso 1 1 calc R
C10 C 0.6405(5) 0.9743(9) 0.1392(6) 0.056(3) Uani 1 1 d .
H10A H 0.6177 1.0554 0.1442 0.084 Uiso 1 1 calc R
H10B H 0.6233 0.9429 0.0927 0.084 Uiso 1 1 calc R
H10C H 0.6893 0.9894 0.1497 0.084 Uiso 1 1 calc R
C11 C 0.3671(4) -0.1037(9) 0.5639(4) 0.0424(18) Uani 1 1 d .
H11A H 0.3993 -0.1547 0.5475 0.064 Uiso 1 1 calc R
H11B H 0.3497 -0.1567 0.5946 0.064 Uiso 1 1 calc R
H11C H 0.3899 -0.0271 0.5879 0.064 Uiso 1 1 calc R
C12 C 0.2376(5) 0.0644(9) 0.5135(5) 0.045(2) Uani 1 1 d .
H12A H 0.2632 0.1397 0.5359 0.068 Uiso 1 1 calc R
H12B H 0.2152 0.0227 0.5440 0.068 Uiso 1 1 calc R
H12C H 0.2035 0.0925 0.4724 0.068 Uiso 1 1 calc R
C13 C 0.2460(5) -0.1972(9) 0.4534(5) 0.053(2) Uani 1 1 d .
H13A H 0.2194 -0.1777 0.4071 0.080 Uiso 1 1 calc R
H13B H 0.2156 -0.2211 0.4804 0.080 Uiso 1 1 calc R
H13C H 0.2768 -0.2692 0.4530 0.080 Uiso 1 1 calc R
C14 C 0.4268(4) -0.0806(9) 0.4152(4) 0.048(2) Uani 1 1 d .
H14A H 0.4512 -0.0220 0.4512 0.072 Uiso 1 1 calc R
H14B H 0.4516 -0.0884 0.3813 0.072 Uiso 1 1 calc R
H14C H 0.4229 -0.1661 0.4344 0.072 Uiso 1 1 calc R
C15 C 0.3170(5) -0.1189(7) 0.3348(4) 0.0440(19) Uani 1 1 d .
H15A H 0.3158 -0.2026 0.3568 0.066 Uiso 1 1 calc R
H15B H 0.3361 -0.1303 0.2967 0.066 Uiso 1 1 calc R
H15C H 0.2710 -0.0844 0.3182 0.066 Uiso 1 1 calc R
C16 C 0.3957(7) 0.2576(9) 0.5726(6) 0.051(3) Uani 1 1 d .
H16A H 0.3748 0.1742 0.5559 0.077 Uiso 1 1 calc R
H16B H 0.3936 0.2713 0.6189 0.077 Uiso 1 1 calc R
H16C H 0.4430 0.2573 0.5719 0.077 Uiso 1 1 calc R
C17 C 0.2735(6) 0.4444(12) 0.5412(5) 0.066(3) Uani 1 1 d .
H17A H 0.2454 0.3693 0.5440 0.098 Uiso 1 1 calc R
H17B H 0.2476 0.5045 0.5068 0.098 Uiso 1 1 calc R
H17C H 0.2874 0.4882 0.5850 0.098 Uiso 1 1 calc R
C18 C 0.4063(6) 0.5299(10) 0.5198(6) 0.071(3) Uani 1 1 d .
H18A H 0.4415 0.5059 0.4987 0.107 Uiso 1 1 calc R
H18B H 0.4272 0.5558 0.5668 0.107 Uiso 1 1 calc R
H18C H 0.3799 0.6024 0.4950 0.107 Uiso 1 1 calc R
C19 C 0.2328(5) 0.4375(8) 0.3595(4) 0.048(2) Uani 1 1 d .
H19A H 0.2052 0.3731 0.3745 0.072 Uiso 1 1 calc R
H19B H 0.2140 0.4527 0.3109 0.072 Uiso 1 1 calc R
H19C H 0.2328 0.5188 0.3840 0.072 Uiso 1 1 calc R
C20 C 0.3478(6) 0.4862(9) 0.3582(6) 0.056(3) Uani 1 1 d .
H20A H 0.3484 0.5632 0.3861 0.084 Uiso 1 1 calc R
H20B H 0.3318 0.5099 0.3103 0.084 Uiso 1 1 calc R
H20C H 0.3937 0.4505 0.3681 0.084 Uiso 1 1 calc R
N1 N 0.5669(3) 0.5309(6) 0.1748(3) 0.0298(12) Uani 1 1 d DU
N2 N 0.6126(3) 0.4677(7) 0.1428(3) 0.0347(14) Uani 1 1 d DU
N3 N 0.5615(3) 0.8174(6) 0.1682(3) 0.0319(12) Uani 1 1 d DU
N4 N 0.6270(3) 0.8748(8) 0.1869(4) 0.0444(17) Uani 1 1 d DU
N5 N 0.3282(3) 0.0311(6) 0.4313(3) 0.0293(13) Uani 1 1 d DU
N6 N 0.3588(4) -0.0285(6) 0.3833(3) 0.0339(14) Uani 1 1 d DU
N7 N 0.3245(3) 0.3173(6) 0.4363(3) 0.0290(12) Uani 1 1 d DU
N8 N 0.3028(3) 0.3893(5) 0.3733(3) 0.0312(13) Uani 1 1 d DU
Si1 Si 0.51072(10) 0.4531(2) 0.21449(10) 0.0354(4) Uani 1 1 d .
Si2 Si 0.48030(11) 0.8884(2) 0.14520(12) 0.0399(5) Uani 1 1 d .
Si3 Si 0.29581(10) -0.05200(18) 0.49100(11) 0.0326(4) Uani 1 1 d .
Si4 Si 0.34971(11) 0.3895(2) 0.51784(10) 0.0381(5) Uani 1 1 d .
Cl1 Cl 0.68333(10) 0.65103(19) 0.28352(9) 0.0405(4) Uani 1 1 d .
Cl2 Cl 0.73841(9) 0.6873(2) 0.15291(10) 0.0405(4) Uani 1 1 d .
Cl3 Cl 0.58993(11) 0.7003(2) 0.04315(9) 0.0416(5) Uani 1 1 d .
Cl4 Cl 0.21165(9) 0.14361(18) 0.31826(10) 0.0392(4) Uani 1 1 d .
Cl5 Cl 0.33949(11) 0.19723(19) 0.25877(10) 0.0432(5) Uani 1 1 d .
Cl6 Cl 0.45173(10) 0.2190(3) 0.40463(12) 0.0483(5) Uani 1 1 d .
Ta1 Ta 0.624117(12) 0.67632(3) 0.164900(13) 0.02464(11) Uani 1 1 d .
Ta2 Ta 0.331082(13) 0.18049(4) 0.373559(13) 0.02468(11) Uani 1 1 d .

loop_
_atom_site_aniso_label
_atom_site_aniso_U_11
_atom_site_aniso_U_22
_atom_site_aniso_U_33
_atom_site_aniso_U_23
_atom_site_aniso_U_13
_atom_site_aniso_U_12
C1 0.081(7) 0.058(6) 0.075(7) 0.033(6) 0.036(5) 0.010(5)
C2 0.051(5) 0.061(6) 0.070(6) -0.014(5) 0.027(4) -0.024(5)
C3 0.046(5) 0.070(6) 0.045(5) -0.003(4) 0.026(4) -0.009(4)
C4 0.041(5) 0.033(4) 0.065(6) 0.001(4) 0.013(4) 0.003(4)
C5 0.050(5) 0.038(4) 0.050(5) -0.014(4) 0.020(4) -0.006(4)
C6 0.066(7) 0.072(7) 0.111(10) 0.040(7) 0.002(6) 0.028(6)
C7 0.049(6) 0.062(6) 0.098(9) -0.035(6) 0.030(6) -0.002(5)
C8 0.033(6) 0.058(6) 0.060(8) -0.015(4) -0.003(5) 0.007(4)
C9 0.045(5) 0.041(4) 0.075(6) -0.033(4) -0.001(4) 0.007(4)
C10 0.059(6) 0.027(4) 0.092(8) 0.013(5) 0.037(6) -0.006(4)
C11 0.050(5) 0.046(4) 0.033(4) 0.013(3) 0.014(3) 0.010(4)
C12 0.042(5) 0.049(5) 0.054(5) 0.017(4) 0.030(4) 0.013(4)
C13 0.048(5) 0.050(5) 0.063(6) 0.009(4) 0.019(4) -0.012(4)
C14 0.047(5) 0.055(5) 0.044(5) 0.016(4) 0.016(4) 0.027(4)
C15 0.073(6) 0.019(3) 0.035(4) -0.008(3) 0.008(4) 0.001(4)
C16 0.051(6) 0.062(7) 0.031(6) -0.006(4) -0.002(5) 0.019(4)
C17 0.083(8) 0.075(7) 0.045(6) 0.000(5) 0.030(5) 0.031(6)
C18 0.068(7) 0.056(6) 0.076(7) -0.027(6) -0.002(5) -0.011(5)
C19 0.062(5) 0.032(4) 0.044(5) 0.003(3) 0.006(4) 0.022(4)
C20 0.088(7) 0.023(4) 0.065(6) 0.014(4) 0.036(6) -0.014(4)
N1 0.031(3) 0.030(3) 0.030(3) -0.002(2) 0.010(2) 0.000(3)
N2 0.032(3) 0.037(3) 0.035(4) -0.001(3) 0.010(3) -0.003(3)
N3 0.025(3) 0.037(3) 0.036(3) -0.003(3) 0.013(2) -0.006(3)
N4 0.017(2) 0.064(4) 0.053(3) 0.031(3) 0.011(2) -0.010(2)
N5 0.027(3) 0.033(3) 0.030(3) -0.003(3) 0.010(2) 0.006(2)
N6 0.048(4) 0.021(3) 0.036(3) 0.001(3) 0.017(3) 0.021(3)
N7 0.027(3) 0.027(3) 0.033(3) 0.004(3) 0.010(2) 0.003(2)
N8 0.043(3) 0.018(2) 0.031(3) -0.002(2) 0.007(2) 0.020(2)
Si1 0.0350(11) 0.0371(10) 0.0359(11) 0.0033(8) 0.0130(8) -0.0080(9)
Si2 0.0314(11) 0.0361(11) 0.0498(13) -0.0063(10) 0.0074(9) 0.0083(9)
Si3 0.0307(10) 0.0306(9) 0.0395(11) 0.0086(9) 0.0149(8) 0.0064(8)
Si4 0.0468(12) 0.0346(11) 0.0299(10) -0.0043(9) 0.0062(9) 0.0055(10)
Cl1 0.0404(10) 0.0463(11) 0.0300(9) -0.0015(7) 0.0019(7) 0.0000(8)
Cl2 0.0288(8) 0.0447(11) 0.0524(11) -0.0035(9) 0.0189(7) 0.0005(8)
Cl3 0.0480(11) 0.0488(12) 0.0280(9) 0.0017(9) 0.0109(8) 0.0001(9)
Cl4 0.0286(9) 0.0397(10) 0.0444(10) -0.0017(8) 0.0021(7) -0.0026(7)
Cl5 0.0629(12) 0.0417(11) 0.0310(9) 0.0013(8) 0.0231(8) 0.0051(9)
Cl6 0.0265(10) 0.0593(12) 0.0604(14) -0.0071(11) 0.0144(9) -0.0080(9)
Ta1 0.02349(17) 0.0235(2) 0.02781(17) -0.00095(12) 0.00877(16) -0.00034(11)
Ta2 0.02691(17) 0.0234(2) 0.02466(17) 0.00025(11) 0.00872(16) 0.00052(11)

loop_
_atom_type_symbol
_atom_type_description
_atom_type_scat_dispersion_real
_atom_type_scat_dispersion_imag
_atom_type_scat_source
C C 0.0033 0.0016 'International Tables Vol C Tables 4.2.6.8 and 6.1.1.4'
H H 0.0000 0.0000 'International Tables Vol C Tables 4.2.6.8 and 6.1.1.4'
N N 0.0061 0.0033 'International Tables Vol C Tables 4.2.6.8 and 6.1.1.4'
Si Si 0.0817 0.0704 'International Tables Vol C Tables 4.2.6.8 and 6.1.1.4'
Cl Cl 0.1484 0.1585 'International Tables Vol C Tables 4.2.6.8 and 6.1.1.4'
Ta Ta -0.7052 6.5227 'International Tables Vol C Tables 4.2.6.8 and 6.1.1.4'

loop_
_geom_angle_atom_site_label_1
_geom_angle_atom_site_label_2
_geom_angle_atom_site_label_3
_geom_angle
Si1 C1 H1A 109.5
Si1 C1 H1B 109.5
H1A C1 H1B 109.5
Si1 C1 H1C 109.5
H1A C1 H1C 109.5
H1B C1 H1C 109.5
Si1 C2 H2A 109.5
Si1 C2 H2B 109.5
H2A C2 H2B 109.5
Si1 C2 H2C 109.5
H2A C2 H2C 109.5
H2B C2 H2C 109.5
Si1 C3 H3A 109.5
Si1 C3 H3B 109.5
H3A C3 H3B 109.5
Si1 C3 H3C 109.5
H3A C3 H3C 109.5
H3B C3 H3C 109.5
N2 C4 H4A 109.5
N2 C4 H4B 109.5
H4A C4 H4B 109.5
N2 C4 H4C 109.5
H4A C4 H4C 109.5
H4B C4 H4C 109.5
N2 C5 H5A 109.5
N2 C5 H5B 109.5
H5A C5 H5B 109.5
N2 C5 H5C 109.5
H5A C5 H5C 109.5
H5B C5 H5C 109.5
Si2 C6 H6A 109.5
Si2 C6 H6B 109.5
H6A C6 H6B 109.5
Si2 C6 H6C 109.5
H6A C6 H6C 109.5
H6B C6 H6C 109.5
Si2 C7 H7A 109.5
Si2 C7 H7B 109.5
H7A C7 H7B 109.5
Si2 C7 H7C 109.5
H7A C7 H7C 109.5
H7B C7 H7C 109.5
Si2 C8 H8A 109.5
Si2 C8 H8B 109.5
H8A C8 H8B 109.5
Si2 C8 H8C 109.5
H8A C8 H8C 109.5
H8B C8 H8C 109.5
N4 C9 H9A 109.5
N4 C9 H9B 109.5
H9A C9 H9B 109.5
N4 C9 H9C 109.5
H9A C9 H9C 109.5
H9B C9 H9C 109.5
N4 C10 H10A 109.5
N4 C10 H10B 109.5
H10A C10 H10B 109.5
N4 C10 H10C 109.5
H10A C10 H10C 109.5
H10B C10 H10C 109.5
Si3 C11 H11A 109.5
Si3 C11 H11B 109.5
H11A C11 H11B 109.5
Si3 C11 H11C 109.5
H11A C11 H11C 109.5
H11B C11 H11C 109.5
Si3 C12 H12A 109.5
Si3 C12 H12B 109.5
H12A C12 H12B 109.5
Si3 C12 H12C 109.5
H12A C12 H12C 109.5
H12B C12 H12C 109.5
Si3 C13 H13A 109.5
Si3 C13 H13B 109.5
H13A C13 H13B 109.5
Si3 C13 H13C 109.5
H13A C13 H13C 109.5
H13B C13 H13C 109.5
N6 C14 H14A 109.5
N6 C14 H14B 109.5
H14A C14 H14B 109.5
N6 C14 H14C 109.5
H14A C14 H14C 109.5
H14B C14 H14C 109.5
N6 C15 H15A 109.5
N6 C15 H15B 109.5
H15A C15 H15B 109.5
N6 C15 H15C 109.5
H15A C15 H15C 109.5
H15B C15 H15C 109.5
Si4 C16 H16A 109.5
Si4 C16 H16B 109.5
H16A C16 H16B 109.5
Si4 C16 H16C 109.5
H16A C16 H16C 109.5
H16B C16 H16C 109.5
Si4 C17 H17A 109.5
Si4 C17 H17B 109.5
H17A C17 H17B 109.5
Si4 C17 H17C 109.5
H17A C17 H17C 109.5
H17B C17 H17C 109.5
Si4 C18 H18A 109.5
Si4 C18 H18B 109.5
H18A C18 H18B 109.5
Si4 C18 H18C 109.5
H18A C18 H18C 109.5
H18B C18 H18C 109.5
N8 C19 H19A 109.5
N8 C19 H19B 109.5
H19A C19 H19B 109.5
N8 C19 H19C 109.5
H19A C19 H19C 109.5
H19B C19 H19C 109.5
N8 C20 H20A 109.5
N8 C20 H20B 109.5
H20A C20 H20B 109.5
N8 C20 H20C 109.5
H20A C20 H20C 109.5
H20B C20 H20C 109.5
N2 N1 Si1 126.6(5)
N2 N1 Ta1 79.0(4)
Si1 N1 Ta1 151.8(3)
N1 N2 C5 113.2(6)
N1 N2 C4 117.3(7)
C5 N2 C4 109.7(6)
N1 N2 Ta1 60.7(3)
C5 N2 Ta1 127.8(5)
C4 N2 Ta1 118.5(5)
N4 N3 Si2 130.9(5)
N4 N3 Ta1 74.7(4)
Si2 N3 Ta1 152.0(3)
N3 N4 C10 116.4(7)
N3 N4 C9 110.7(6)
C10 N4 C9 105.8(8)
N3 N4 Ta1 64.4(4)
C10 N4 Ta1 121.7(6)
C9 N4 Ta1 129.3(5)
N6 N5 Si3 126.0(5)
N6 N5 Ta2 80.0(4)
Si3 N5 Ta2 151.9(3)
N5 N6 C15 116.9(7)
N5 N6 C14 113.1(6)
C15 N6 C14 112.1(6)
N5 N6 Ta2 60.1(3)
C15 N6 Ta2 118.1(5)
C14 N6 Ta2 125.6(6)
N8 N7 Si4 124.4(4)
N8 N7 Ta2 80.7(3)
Si4 N7 Ta2 151.3(3)
N7 N8 C20 119.2(6)
N7 N8 C19 112.5(6)
C20 N8 C19 112.0(7)
N7 N8 Ta2 59.3(3)
C20 N8 Ta2 118.8(6)
C19 N8 Ta2 124.5(5)
N1 Si1 C3 105.2(4)
N1 Si1 C1 111.3(4)
C3 Si1 C1 110.7(5)
N1 Si1 C2 110.2(4)
C3 Si1 C2 109.2(5)
C1 Si1 C2 110.1(5)
N3 Si2 C6 112.6(4)
N3 Si2 C8 104.2(4)
C6 Si2 C8 109.0(6)
N3 Si2 C7 109.5(4)
C6 Si2 C7 107.8(6)
C8 Si2 C7 113.8(6)
N5 Si3 C12 104.9(3)
N5 Si3 C13 111.8(4)
C12 Si3 C13 107.9(5)
N5 Si3 C11 109.5(3)
C12 Si3 C11 113.9(4)
C13 Si3 C11 108.8(4)
N7 Si4 C16 103.3(4)
N7 Si4 C18 111.2(4)
C16 Si4 C18 110.6(6)
N7 Si4 C17 109.3(4)
C16 Si4 C17 113.0(6)
C18 Si4 C17 109.2(6)
N1 Ta1 N3 98.3(2)
N1 Ta1 N4 135.1(2)
N3 Ta1 N4 40.9(2)
N1 Ta1 N2 40.3(2)
N3 Ta1 N2 134.6(2)
N4 Ta1 N2 175.3(2)
N1 Ta1 Cl1 87.57(17)
N3 Ta1 Cl1 101.15(17)
N4 Ta1 Cl1 84.90(19)
N2 Ta1 Cl1 95.61(19)
N1 Ta1 Cl3 100.37(17)
N3 Ta1 Cl3 87.67(18)
N4 Ta1 Cl3 96.1(2)
N2 Ta1 Cl3 84.40(19)
Cl1 Ta1 Cl3 167.25(7)
N1 Ta1 Cl2 132.42(17)
N3 Ta1 Cl2 129.27(16)
N4 Ta1 Cl2 90.43(17)
N2 Ta1 Cl2 94.29(17)
Cl1 Ta1 Cl2 83.24(7)
Cl3 Ta1 Cl2 84.04(7)
N7 Ta2 N5 98.5(2)
N7 Ta2 N6 135.1(2)
N5 Ta2 N6 40.0(2)
N7 Ta2 N8 39.98(19)
N5 Ta2 N8 135.1(2)
N6 Ta2 N8 174.9(2)
N7 Ta2 Cl6 87.94(17)
N5 Ta2 Cl6 100.04(17)
N6 Ta2 Cl6 85.2(2)
N8 Ta2 Cl6 95.18(18)
N7 Ta2 Cl5 129.35(16)
N5 Ta2 Cl5 132.16(17)
N6 Ta2 Cl5 93.97(17)
N8 Ta2 Cl5 91.11(15)
Cl6 Ta2 Cl5 83.98(8)
N7 Ta2 Cl4 100.02(17)
N5 Ta2 Cl4 87.76(17)
N6 Ta2 Cl4 95.2(2)
N8 Ta2 Cl4 85.45(17)
Cl6 Ta2 Cl4 167.99(8)
Cl5 Ta2 Cl4 84.02(7)

loop_
_geom_bond_atom_site_label_1
_geom_bond_atom_site_label_2
_geom_bond_distance
C1 Si1 1.849(10)
C1 H1A 0.9800
C1 H1B 0.9800
C1 H1C 0.9800
C2 Si1 1.852(9)
C2 H2A 0.9800
C2 H2B 0.9800
C2 H2C 0.9800
C3 Si1 1.844(10)
C3 H3A 0.9800
C3 H3B 0.9800
C3 H3C 0.9800
C4 N2 1.482(10)
C4 H4A 0.9800
C4 H4B 0.9800
C4 H4C 0.9800
C5 N2 1.470(10)
C5 H5A 0.9800
C5 H5B 0.9800
C5 H5C 0.9800
C6 Si2 1.835(12)
C6 H6A 0.9800
C6 H6B 0.9800
C6 H6C 0.9800
C7 Si2 1.862(11)
C7 H7A 0.9800
C7 H7B 0.9800
C7 H7C 0.9800
C8 Si2 1.856(10)
C8 H8A 0.9800
C8 H8B 0.9800
C8 H8C 0.9800
C9 N4 1.534(11)
C9 H9A 0.9800
C9 H9B 0.9800
C9 H9C 0.9800
C10 N4 1.502(11)
C10 H10A 0.9800
C10 H10B 0.9800
C10 H10C 0.9800
C11 Si3 1.859(8)
C11 H11A 0.9800
C11 H11B 0.9800
C11 H11C 0.9800
C12 Si3 1.848(8)
C12 H12A 0.9800
C12 H12B 0.9800
C12 H12C 0.9800
C13 Si3 1.858(9)
C13 H13A 0.9800
C13 H13B 0.9800
C13 H13C 0.9800
C14 N6 1.472(10)
C14 H14A 0.9800
C14 H14B 0.9800
C14 H14C 0.9800
C15 N6 1.458(10)
C15 H15A 0.9800
C15 H15B 0.9800
C15 H15C 0.9800
C16 Si4 1.851(10)
C16 H16A 0.9800
C16 H16B 0.9800
C16 H16C 0.9800
C17 Si4 1.856(11)
C17 H17A 0.9800
C17 H17B 0.9800
C17 H17C 0.9800
C18 Si4 1.854(11)
C18 H18A 0.9800
C18 H18B 0.9800
C18 H18C 0.9800
C19 N8 1.476(10)
C19 H19A 0.9800
C19 H19B 0.9800
C19 H19C 0.9800
C20 N8 1.457(11)
C20 H20A 0.9800
C20 H20B 0.9800
C20 H20C 0.9800
N1 N2 1.451(8)
N1 Si1 1.787(6)
N1 Ta1 1.956(6)
N2 Ta1 2.201(7)
N3 N4 1.424(7)
N3 Si2 1.766(6)
N3 Ta1 1.960(6)
N4 Ta1 2.096(8)
N5 N6 1.454(7)
N5 Si3 1.780(6)
N5 Ta2 1.960(6)
N6 Ta2 2.227(6)
N7 N8 1.454(7)
N7 Si4 1.779(6)
N7 Ta2 1.946(6)
N8 Ta2 2.233(5)
Cl1 Ta1 2.4207(17)
Cl2 Ta1 2.4407(18)
Cl3 Ta1 2.4225(19)
Cl4 Ta2 2.4334(18)
Cl5 Ta2 2.4297(18)
Cl6 Ta2 2.420(2)

loop_
_geom_torsion_atom_site_label_1
_geom_torsion_atom_site_label_2
_geom_torsion_atom_site_label_3
_geom_torsion_atom_site_label_4
_geom_torsion
Si1 N1 N2 C5 71.6(8)
Ta1 N1 N2 C5 -121.7(6)
Si1 N1 N2 C4 -57.8(8)
Ta1 N1 N2 C4 109.0(6)
Si1 N1 N2 Ta1 -166.8(5)
Si2 N3 N4 C10 -52.3(10)
Ta1 N3 N4 C10 114.4(8)
Si2 N3 N4 C9 68.4(8)
Ta1 N3 N4 C9 -124.8(6)
Si2 N3 N4 Ta1 -166.7(6)
Si3 N5 N6 C15 59.7(8)
Ta2 N5 N6 C15 -108.5(6)
Si3 N5 N6 C14 -72.7(8)
Ta2 N5 N6 C14 119.0(6)
Si3 N5 N6 Ta2 168.3(5)
Si4 N7 N8 C20 56.8(9)
Ta2 N7 N8 C20 -108.0(7)
Si4 N7 N8 C19 -77.3(7)
Ta2 N7 N8 C19 117.9(5)
Si4 N7 N8 Ta2 164.8(5)
N2 N1 Si1 C3 165.4(6)
Ta1 N1 Si1 C3 13.8(8)
N2 N1 Si1 C1 45.4(7)
Ta1 N1 Si1 C1 -106.2(8)
N2 N1 Si1 C2 -77.0(7)
Ta1 N1 Si1 C2 131.4(8)
N4 N3 Si2 C6 39.0(8)
Ta1 N3 Si2 C6 -112.9(9)
N4 N3 Si2 C8 157.1(8)
Ta1 N3 Si2 C8 5.1(10)
N4 N3 Si2 C7 -80.9(7)
Ta1 N3 Si2 C7 127.2(8)
N6 N5 Si3 C12 -159.7(6)
Ta2 N5 Si3 C12 -4.9(8)
N6 N5 Si3 C13 -43.0(7)
Ta2 N5 Si3 C13 111.8(8)
N6 N5 Si3 C11 77.6(6)
Ta2 N5 Si3 C11 -127.5(7)
N8 N7 Si4 C16 -162.8(7)
Ta2 N7 Si4 C16 -15.3(9)
N8 N7 Si4 C18 -44.1(7)
Ta2 N7 Si4 C18 103.4(8)
N8 N7 Si4 C17 76.5(7)
Ta2 N7 Si4 C17 -136.0(8)
N2 N1 Ta1 N3 157.5(4)
Si1 N1 Ta1 N3 -45.4(8)
N2 N1 Ta1 N4 178.1(4)
Si1 N1 Ta1 N4 -24.8(9)
Si1 N1 Ta1 N2 157.1(9)
N2 N1 Ta1 Cl1 -101.6(3)
Si1 N1 Ta1 Cl1 55.5(7)
N2 N1 Ta1 Cl3 68.3(4)
Si1 N1 Ta1 Cl3 -134.5(7)
N2 N1 Ta1 Cl2 -23.0(5)
Si1 N1 Ta1 Cl2 134.1(6)
N4 N3 Ta1 N1 157.7(4)
Si2 N3 Ta1 N1 -43.9(8)
Si2 N3 Ta1 N4 158.4(10)
N4 N3 Ta1 N2 178.0(4)
Si2 N3 Ta1 N2 -23.6(9)
N4 N3 Ta1 Cl1 68.6(4)
Si2 N3 Ta1 Cl1 -133.1(7)
N4 N3 Ta1 Cl3 -102.2(4)
Si2 N3 Ta1 Cl3 56.2(7)
N4 N3 Ta1 Cl2 -21.8(4)
Si2 N3 Ta1 Cl2 136.6(6)
N3 N4 Ta1 N1 -32.2(5)
C10 N4 Ta1 N1 -138.6(6)
C9 N4 Ta1 N1 64.3(7)
C10 N4 Ta1 N3 -106.5(7)
C9 N4 Ta1 N3 96.5(7)
N3 N4 Ta1 N2 -17(3)
C10 N4 Ta1 N2 -124(3)
C9 N4 Ta1 N2 79(3)
N3 N4 Ta1 Cl1 -113.5(3)
C10 N4 Ta1 Cl1 140.0(6)
C9 N4 Ta1 Cl1 -17.0(6)
N3 N4 Ta1 Cl3 79.2(3)
C10 N4 Ta1 Cl3 -27.2(6)
C9 N4 Ta1 Cl3 175.7(6)
N3 N4 Ta1 Cl2 163.3(3)
C10 N4 Ta1 Cl2 56.8(6)
C9 N4 Ta1 Cl2 -100.2(6)
C5 N2 Ta1 N1 97.9(7)
C4 N2 Ta1 N1 -107.1(7)
N1 N2 Ta1 N3 -32.1(5)
C5 N2 Ta1 N3 65.7(7)
C4 N2 Ta1 N3 -139.2(6)
N1 N2 Ta1 N4 -16(3)
C5 N2 Ta1 N4 81(3)
C4 N2 Ta1 N4 -124(3)
N1 N2 Ta1 Cl1 79.5(3)
C5 N2 Ta1 Cl1 177.4(6)
C4 N2 Ta1 Cl1 -27.6(6)
N1 N2 Ta1 Cl3 -113.3(3)
C5 N2 Ta1 Cl3 -15.4(6)
C4 N2 Ta1 Cl3 139.6(6)
N1 N2 Ta1 Cl2 163.2(3)
C5 N2 Ta1 Cl2 -99.0(6)
C4 N2 Ta1 Cl2 56.0(6)
N8 N7 Ta2 N5 -159.6(4)
Si4 N7 Ta2 N5 47.1(7)
N8 N7 Ta2 N6 -178.3(4)
Si4 N7 Ta2 N6 28.4(9)
Si4 N7 Ta2 N8 -153.3(9)
N8 N7 Ta2 Cl6 100.6(3)
Si4 N7 Ta2 Cl6 -52.7(7)
N8 N7 Ta2 Cl5 20.1(4)
Si4 N7 Ta2 Cl5 -133.2(6)
N8 N7 Ta2 Cl4 -70.4(3)
Si4 N7 Ta2 Cl4 136.3(7)
N6 N5 Ta2 N7 -159.4(4)
Si3 N5 Ta2 N7 41.1(8)
Si3 N5 Ta2 N6 -159.5(9)
N6 N5 Ta2 N8 -177.9(4)
Si3 N5 Ta2 N8 22.5(9)
N6 N5 Ta2 Cl6 -70.0(4)
Si3 N5 Ta2 Cl6 130.5(7)
N6 N5 Ta2 Cl5 21.0(5)
Si3 N5 Ta2 Cl5 -138.6(6)
N6 N5 Ta2 Cl4 100.8(4)
Si3 N5 Ta2 Cl4 -58.7(7)
N5 N6 Ta2 N7 29.5(5)
C15 N6 Ta2 N7 136.0(6)
C14 N6 Ta2 N7 -68.7(7)
C15 N6 Ta2 N5 106.5(7)
C14 N6 Ta2 N5 -98.3(7)
N5 N6 Ta2 N8 17(3)
C15 N6 Ta2 N8 123(3)
C14 N6 Ta2 N8 -81(3)
N5 N6 Ta2 Cl6 111.8(4)
C15 N6 Ta2 Cl6 -141.7(6)
C14 N6 Ta2 Cl6 13.5(6)
N5 N6 Ta2 Cl5 -164.6(3)
C15 N6 Ta2 Cl5 -58.1(6)
C14 N6 Ta2 Cl5 97.1(6)
N5 N6 Ta2 Cl4 -80.2(4)
C15 N6 Ta2 Cl4 26.2(6)
C14 N6 Ta2 Cl4 -178.5(6)
C20 N8 Ta2 N7 108.7(7)
C19 N8 Ta2 N7 -97.5(7)
N7 N8 Ta2 N5 29.3(5)
C20 N8 Ta2 N5 138.0(6)
C19 N8 Ta2 N5 -68.2(6)
N7 N8 Ta2 N6 14(3)
C20 N8 Ta2 N6 123(3)
C19 N8 Ta2 N6 -83(3)
N7 N8 Ta2 Cl6 -80.5(3)
C20 N8 Ta2 Cl6 28.2(6)
C19 N8 Ta2 Cl6 -178.1(5)
N7 N8 Ta2 Cl5 -164.6(3)
C20 N8 Ta2 Cl5 -55.9(6)
C19 N8 Ta2 Cl5 97.9(5)
N7 N8 Ta2 Cl4 111.5(3)
C20 N8 Ta2 Cl4 -139.8(6)
C19 N8 Ta2 Cl4 14.0(5)
